data_1557586
loop_
_publ_author_name
'Shen, Bin'
'He, Qianwen'
'Dong, Shunxi'
'Liu, Xiaohua'
'Feng, Xiaoming'

_publ_section_title
;
 A chiral cobalt(ii) complex catalyzed enantioselective aza-Piancatelli
 rearrangement/Diels--Alder cascade reaction
;
_journal_issue 15
_journal_name_full 'Chemical Science'
_journal_page_first 3862
_journal_page_last 3867
_journal_paper_doi 10.1039/D0SC00542H
_journal_volume 11
_journal_year 2020
_chemical_absolute_configuration ad
_chemical_formula_sum 'C22 H18 Br Cl0 N O2'
_chemical_formula_weight 408.28
_space_group_crystal_system orthorhombic
_space_group_IT_number 19
_space_group_name_Hall 'P 2ac 2ab'
_space_group_name_H-M_alt 'P 21 21 21'
_atom_sites_solution_hydrogens geom
_audit_creation_method SHELXL-2016/6
_audit_update_record
;
2019-12-13 deposited with the CCDC.	2020-03-11 downloaded from the CCDC.
;
_cell_angle_alpha 90
_cell_angle_beta 90
_cell_angle_gamma 90
_cell_formula_units_Z 4
_cell_length_a 5.8675(3)
_cell_length_b 12.4208(7)
_cell_length_c 24.4967(14)
_cell_measurement_reflns_used 4334
_cell_measurement_temperature 300(2)
_cell_measurement_theta_max 24.71
_cell_measurement_theta_min 2.99
_cell_volume 1785.30(17)
_computing_cell_refinement 'Bruker SAINT'
_computing_data_collection 'Bruker APEX2'
_computing_data_reduction 'Bruker SAINT'
_computing_molecular_graphics 'Bruker SHELXTL'
_computing_publication_material 'Bruker SHELXTL'
_computing_structure_refinement 'SHELXL-2016/6 (Sheldrick, 2016)'
_computing_structure_solution 'SHELXT 2014/5 (Sheldrick, 2014)'
_diffrn_ambient_temperature 300(2)
_diffrn_measured_fraction_theta_full 0.979
_diffrn_measured_fraction_theta_max 0.979
_diffrn_measurement_device_type 'BRUEKR D8 VENTURE PHOTON II'
_diffrn_radiation_type MoK\a
_diffrn_radiation_wavelength 0.71073
_diffrn_reflns_av_R_equivalents 0.0269
_diffrn_reflns_av_unetI/netI 0.0486
_diffrn_reflns_Laue_measured_fraction_full 0.979
_diffrn_reflns_Laue_measured_fraction_max 0.979
_diffrn_reflns_limit_h_max 6
_diffrn_reflns_limit_h_min -6
_diffrn_reflns_limit_k_max 14
_diffrn_reflns_limit_k_min -14
_diffrn_reflns_limit_l_max 28
_diffrn_reflns_limit_l_min -28
_diffrn_reflns_number 9416
_diffrn_reflns_point_group_measured_fraction_full 0.977
_diffrn_reflns_point_group_measured_fraction_max 0.977
_diffrn_reflns_theta_full 24.727
_diffrn_reflns_theta_max 24.727
_diffrn_reflns_theta_min 2.985
_exptl_absorpt_coefficient_mu 2.319
_exptl_absorpt_correction_T_max 0.7451
_exptl_absorpt_correction_T_min 0.6577
_exptl_absorpt_correction_type multi-scan
_exptl_absorpt_process_details
;
 SADABS 2016/2: Krause, L., Herbst-Irmer, R., Sheldrick G.M. & Stalke D.,
 J. Appl. Cryst. 48 (2015) 3-10
;
_exptl_crystal_colour colourless
_exptl_crystal_density_diffrn 1.519
_exptl_crystal_description BLCOK
_exptl_crystal_F_000 832
_refine_diff_density_max 0.489
_refine_diff_density_min -0.522
_refine_diff_density_rms 0.041
_refine_ls_abs_structure_details
;
 Flack x determined using 950 quotients [(I+)-(I-)]/[(I+)+(I-)]
 (Parsons, Flack and Wagner, Acta Cryst. B69 (2013) 249-259).
;
_refine_ls_abs_structure_Flack 0.002(5)
_refine_ls_extinction_method none
_refine_ls_goodness_of_fit_ref 1.040
_refine_ls_hydrogen_treatment constr
_refine_ls_matrix_type full
_refine_ls_number_parameters 235
_refine_ls_number_reflns 2964
_refine_ls_number_restraints 0
_refine_ls_restrained_S_all 1.040
_refine_ls_R_factor_all 0.0374
_refine_ls_R_factor_gt 0.0300
_refine_ls_shift/su_max 0.000
_refine_ls_shift/su_mean 0.000
_refine_ls_structure_factor_coef Fsqd
_refine_ls_weighting_details 'w=1/[\s^2^(Fo^2^)+(0.0220P)^2^+0.3218P] where P=(Fo^2^+2Fc^2^)/3'
_refine_ls_weighting_scheme calc
_refine_ls_wR_factor_gt 0.0660
_refine_ls_wR_factor_ref 0.0705
_reflns_Friedel_coverage 0.695
_reflns_Friedel_fraction_full 0.974
_reflns_Friedel_fraction_max 0.974
_reflns_number_gt 2558
_reflns_number_total 2964
_reflns_threshold_expression 'I > 2\s(I)'
_cod_data_source_file d0sc00542h2.cif
_cod_data_source_block mo_shenbin_20190812_1_0m_a
_cod_depositor_comments
;Adding full bibliography for 1557586.cif.

 Adding full bibliography for 1557586.cif.
;
_cod_database_code 1557586
_shelx_shelxl_version_number 2016/6
_shelx_space_group_comment
;
The symmetry employed for this shelxl refinement is uniquely defined
by the following loop, which should always be used as a source of
symmetry information in preference to the above space-group names.
They are only intended as comments.
;

loop_
_space_group_symop_operation_xyz
'x, y, z'
'-x+1/2, -y, z+1/2'
'-x, y+1/2, -z+1/2'
'x+1/2, -y+1/2, -z'

loop_
_atom_site_label
_atom_site_type_symbol
_atom_site_fract_x
_atom_site_fract_y
_atom_site_fract_z
_atom_site_U_iso_or_equiv
_atom_site_adp_type
_atom_site_occupancy
_atom_site_site_symmetry_order
_atom_site_calc_flag
_atom_site_refinement_flags_posn
_atom_site_refinement_flags_adp
_atom_site_refinement_flags_occupancy
_atom_site_disorder_assembly
_atom_site_disorder_group
Br1 Br -0.03363(9) 0.37546(4) 0.38188(2) 0.0623(2) Uani 1 1 d . . . . .
N1 N 0.1083(5) 0.4073(2) 0.62710(12) 0.0327(7) Uani 1 1 d . . . . .
C1 C 0.7049(8) 0.7672(3) 0.55180(16) 0.0438(11) Uani 1 1 d . . . . .
H1 H 0.782737 0.808959 0.526372 0.053 Uiso 1 1 calc R U . . .
O1 O 0.4755(8) 0.6596(3) 0.74467(13) 0.0769(12) Uani 1 1 d . . . . .
O2 O -0.0109(5) 0.4670(2) 0.73831(11) 0.0417(7) Uani 1 1 d . . . . .
C2 C 0.4994(8) 0.8009(3) 0.57217(17) 0.0462(10) Uani 1 1 d . . . . .
H2 H 0.440596 0.867279 0.561609 0.055 Uiso 1 1 calc R U . . .
C3 C 0.3788(7) 0.7371(3) 0.60826(17) 0.0395(10) Uani 1 1 d . . . . .
H3 H 0.238131 0.760626 0.621104 0.047 Uiso 1 1 calc R U . . .
C5 C 0.6768(6) 0.6083(3) 0.60651(16) 0.0380(9) Uani 1 1 d . . . . .
H5 H 0.741884 0.544471 0.618809 0.046 Uiso 1 1 calc R U . . .
C4 C 0.7947(7) 0.6713(3) 0.56935(18) 0.0435(10) Uani 1 1 d . . . . .
H4 H 0.935328 0.648387 0.556235 0.052 Uiso 1 1 calc R U . . .
C6 C 0.4640(6) 0.6383(3) 0.62575(12) 0.0272(7) Uani 1 1 d . . . . .
C7 C 0.3282(6) 0.5696(3) 0.66443(15) 0.0302(8) Uani 1 1 d . . . . .
H7 H 0.170602 0.595566 0.663132 0.036 Uiso 1 1 calc R U . . .
C9 C 0.3763(7) 0.4731(3) 0.75315(16) 0.0413(10) Uani 1 1 d . . . . .
H9 H 0.505868 0.453790 0.776429 0.050 Uiso 1 1 calc R U . . .
C8 C 0.4064(7) 0.5783(4) 0.72336(17) 0.0425(11) Uani 1 1 d . . . . .
C10 C 0.3261(6) 0.3907(3) 0.70845(15) 0.0326(8) Uani 1 1 d . . . . .
H10 H 0.425911 0.327539 0.709605 0.039 Uiso 1 1 calc R U . . .
C11 C 0.3210(6) 0.4466(3) 0.65281(14) 0.0273(8) Uani 1 1 d . . . . .
H11 H 0.453384 0.425039 0.631010 0.033 Uiso 1 1 calc R U . . .
C12 C 0.1413(8) 0.4734(4) 0.78384(18) 0.0504(12) Uani 1 1 d . . . . .
H12 H 0.116506 0.535071 0.808064 0.060 Uiso 1 1 calc R U . . .
C13 C 0.1105(7) 0.3649(5) 0.81021(19) 0.0628(14) Uani 1 1 d . . . . .
H13 H 0.123448 0.348755 0.847157 0.075 Uiso 1 1 calc R U . . .
C14 C 0.0614(8) 0.2972(4) 0.7704(2) 0.0546(13) Uani 1 1 d . . . . .
H14 H 0.028108 0.224188 0.773302 0.065 Uiso 1 1 calc R U . . .
C15 C 0.0711(6) 0.3641(3) 0.71890(16) 0.0372(9) Uani 1 1 d . . . . .
C16 C -0.0249(7) 0.3391(3) 0.66381(15) 0.0380(9) Uani 1 1 d . . . . .
H16A H -0.005399 0.263588 0.654913 0.046 Uiso 1 1 calc R U . . .
H16B H -0.185609 0.357030 0.662025 0.046 Uiso 1 1 calc R U . . .
C17 C 0.0790(6) 0.4009(3) 0.57114(15) 0.0289(8) Uani 1 1 d . . . . .
C18 C -0.1131(7) 0.3491(3) 0.54949(17) 0.0389(10) Uani 1 1 d . . . . .
H18 H -0.218738 0.317828 0.572930 0.047 Uiso 1 1 calc R U . . .
C19 C -0.1478(7) 0.3441(3) 0.49354(17) 0.0406(10) Uani 1 1 d . . . . .
H19 H -0.277310 0.310742 0.479667 0.049 Uiso 1 1 calc R U . . .
C20 C 0.0090(7) 0.3882(3) 0.45883(15) 0.0409(9) Uani 1 1 d . . . . .
C21 C 0.2009(7) 0.4384(3) 0.47867(16) 0.0399(10) Uani 1 1 d . . . . .
H21 H 0.308037 0.466911 0.454716 0.048 Uiso 1 1 calc R U . . .
C22 C 0.2333(7) 0.4462(3) 0.53427(16) 0.0364(9) Uani 1 1 d . . . . .
H22 H 0.360564 0.482436 0.547516 0.044 Uiso 1 1 calc R U . . .

loop_
_atom_site_aniso_label
_atom_site_aniso_U_11
_atom_site_aniso_U_22
_atom_site_aniso_U_33
_atom_site_aniso_U_23
_atom_site_aniso_U_13
_atom_site_aniso_U_12
Br1 0.0849(4) 0.0665(3) 0.0354(2) 0.0007(2) -0.0124(2) -0.0105(3)
N1 0.0299(15) 0.0327(18) 0.0356(19) -0.0001(13) -0.0002(13) -0.0054(12)
C1 0.056(3) 0.043(3) 0.033(2) 0.007(2) 0.0035(19) -0.012(2)
O1 0.124(3) 0.059(2) 0.0478(19) -0.0171(17) 0.008(2) -0.039(2)
O2 0.0365(15) 0.0536(17) 0.0349(14) 0.0011(12) 0.0052(13) 0.0018(14)
C2 0.057(3) 0.033(2) 0.048(2) 0.0100(19) -0.002(2) 0.004(2)
C3 0.034(2) 0.036(2) 0.049(2) -0.002(2) 0.0013(19) 0.0027(16)
C5 0.034(2) 0.031(2) 0.050(3) 0.002(2) 0.0036(17) -0.0024(17)
C4 0.036(2) 0.044(2) 0.051(3) -0.003(2) 0.0099(19) -0.0008(19)
C6 0.0322(17) 0.0283(18) 0.0212(17) -0.0011(15) -0.0045(14) -0.0042(16)
C7 0.0280(19) 0.026(2) 0.036(2) 0.0008(17) 0.0043(16) 0.0009(15)
C9 0.039(2) 0.053(3) 0.032(2) 0.0090(19) -0.0036(17) -0.0080(19)
C8 0.048(3) 0.046(2) 0.033(2) -0.008(2) 0.0106(19) -0.011(2)
C10 0.0299(18) 0.028(2) 0.040(2) 0.0071(18) 0.0016(15) -0.0020(17)
C11 0.0267(19) 0.027(2) 0.0279(19) -0.0009(16) 0.0028(14) -0.0025(15)
C12 0.052(3) 0.068(3) 0.031(2) -0.001(2) 0.007(2) -0.012(2)
C13 0.052(3) 0.098(4) 0.038(3) 0.028(3) 0.000(2) -0.020(3)
C14 0.045(3) 0.066(3) 0.053(3) 0.027(3) 0.001(2) -0.016(2)
C15 0.0306(19) 0.036(2) 0.045(2) 0.0135(19) 0.0054(16) -0.0013(18)
C16 0.031(2) 0.041(2) 0.041(2) 0.0060(17) 0.0036(18) -0.0125(18)
C17 0.0332(19) 0.0230(19) 0.0304(19) -0.0014(15) 0.0004(15) 0.0037(15)
C18 0.036(2) 0.035(2) 0.046(2) -0.0036(19) 0.0021(17) -0.0027(17)
C19 0.040(2) 0.037(2) 0.045(3) -0.0078(19) -0.0073(19) -0.0012(17)
C20 0.052(2) 0.034(2) 0.037(2) -0.0019(18) -0.0076(18) 0.002(2)
C21 0.051(3) 0.035(2) 0.034(2) 0.002(2) 0.0034(19) -0.004(2)
C22 0.041(2) 0.032(2) 0.036(2) 0.0004(18) 0.0007(17) -0.0075(18)

loop_
_atom_type_symbol
_atom_type_description
_atom_type_scat_dispersion_real
_atom_type_scat_dispersion_imag
_atom_type_scat_source
C C 0.0033 0.0016 'International Tables Vol C Tables 4.2.6.8 and 6.1.1.4'
H H 0.0000 0.0000 'International Tables Vol C Tables 4.2.6.8 and 6.1.1.4'
Br Br -0.2901 2.4595 'International Tables Vol C Tables 4.2.6.8 and 6.1.1.4'
Cl Cl 0.1484 0.1585 'International Tables Vol C Tables 4.2.6.8 and 6.1.1.4'
N N 0.0061 0.0033 'International Tables Vol C Tables 4.2.6.8 and 6.1.1.4'
O O 0.0106 0.0060 'International Tables Vol C Tables 4.2.6.8 and 6.1.1.4'

loop_
_geom_angle_atom_site_label_1
_geom_angle_atom_site_label_2
_geom_angle_atom_site_label_3
_geom_angle
_geom_angle_site_symmetry_1
_geom_angle_site_symmetry_3
_geom_angle_publ_flag
C17 N1 C16 120.6(3) . . ?
C17 N1 C11 123.1(3) . . ?
C16 N1 C11 112.3(3) . . ?
C2 C1 C4 119.3(4) . . ?
C2 C1 H1 120.4 . . ?
C4 C1 H1 120.4 . . ?
C12 O2 C15 95.6(3) . . ?
C1 C2 C3 120.6(4) . . ?
C1 C2 H2 119.7 . . ?
C3 C2 H2 119.7 . . ?
C2 C3 C6 121.2(4) . . ?
C2 C3 H3 119.4 . . ?
C6 C3 H3 119.4 . . ?
C4 C5 C6 121.4(4) . . ?
C4 C5 H5 119.3 . . ?
C6 C5 H5 119.3 . . ?
C1 C4 C5 120.3(4) . . ?
C1 C4 H4 119.8 . . ?
C5 C4 H4 119.8 . . ?
C5 C6 C3 117.2(3) . . ?
C5 C6 C7 122.6(3) . . ?
C3 C6 C7 120.2(3) . . ?
C6 C7 C8 113.5(3) . . ?
C6 C7 C11 117.2(3) . . ?
C8 C7 C11 104.6(3) . . ?
C6 C7 H7 107.0 . . ?
C8 C7 H7 107.0 . . ?
C11 C7 H7 107.0 . . ?
C8 C9 C10 104.8(3) . . ?
C8 C9 C12 109.4(4) . . ?
C10 C9 C12 100.1(3) . . ?
C8 C9 H9 113.8 . . ?
C10 C9 H9 113.8 . . ?
C12 C9 H9 113.8 . . ?
O1 C8 C9 123.7(4) . . ?
O1 C8 C7 124.9(4) . . ?
C9 C8 C7 111.3(3) . . ?
C9 C10 C11 109.8(3) . . ?
C9 C10 C15 102.1(3) . . ?
C11 C10 C15 103.0(3) . . ?
C9 C10 H10 113.6 . . ?
C11 C10 H10 113.6 . . ?
C15 C10 H10 113.6 . . ?
N1 C11 C10 104.3(3) . . ?
N1 C11 C7 115.1(3) . . ?
C10 C11 C7 106.4(3) . . ?
N1 C11 H11 110.3 . . ?
C10 C11 H11 110.3 . . ?
C7 C11 H11 110.3 . . ?
O2 C12 C13 102.1(4) . . ?
O2 C12 C9 100.1(3) . . ?
C13 C12 C9 108.0(4) . . ?
O2 C12 H12 115.0 . . ?
C13 C12 H12 115.0 . . ?
C9 C12 H12 115.0 . . ?
C14 C13 C12 106.2(4) . . ?
C14 C13 H13 126.9 . . ?
C12 C13 H13 126.9 . . ?
C13 C14 C15 105.0(4) . . ?
C13 C14 H14 127.5 . . ?
C15 C14 H14 127.5 . . ?
O2 C15 C16 110.8(3) . . ?
O2 C15 C14 101.5(3) . . ?
C16 C15 C14 128.6(4) . . ?
O2 C15 C10 100.7(3) . . ?
C16 C15 C10 105.0(3) . . ?
C14 C15 C10 106.9(3) . . ?
N1 C16 C15 103.5(3) . . ?
N1 C16 H16A 111.1 . . ?
C15 C16 H16A 111.1 . . ?
N1 C16 H16B 111.1 . . ?
C15 C16 H16B 111.1 . . ?
H16A C16 H16B 109.0 . . ?
N1 C17 C22 122.4(3) . . ?
N1 C17 C18 120.1(3) . . ?
C22 C17 C18 117.5(3) . . ?
C19 C18 C17 120.8(4) . . ?
C19 C18 H18 119.6 . . ?
C17 C18 H18 119.6 . . ?
C20 C19 C18 119.9(4) . . ?
C20 C19 H19 120.1 . . ?
C18 C19 H19 120.1 . . ?
C19 C20 C21 120.8(4) . . ?
C19 C20 Br1 119.5(3) . . ?
C21 C20 Br1 119.6(3) . . ?
C20 C21 C22 119.6(4) . . ?
C20 C21 H21 120.2 . . ?
C22 C21 H21 120.2 . . ?
C21 C22 C17 121.4(4) . . ?
C21 C22 H22 119.3 . . ?
C17 C22 H22 119.3 . . ?

loop_
_geom_bond_atom_site_label_1
_geom_bond_atom_site_label_2
_geom_bond_distance
_geom_bond_site_symmetry_2
_geom_bond_publ_flag
Br1 C20 1.908(4) . ?
N1 C17 1.384(5) . ?
N1 C16 1.462(5) . ?
N1 C11 1.480(5) . ?
C1 C2 1.371(6) . ?
C1 C4 1.372(6) . ?
C1 H1 0.9300 . ?
O1 C8 1.206(5) . ?
O2 C12 1.431(5) . ?
O2 C15 1.446(5) . ?
C2 C3 1.382(6) . ?
C2 H2 0.9300 . ?
C3 C6 1.393(5) . ?
C3 H3 0.9300 . ?
C5 C4 1.385(6) . ?
C5 C6 1.386(5) . ?
C5 H5 0.9300 . ?
C4 H4 0.9300 . ?
C6 C7 1.504(5) . ?
C7 C8 1.519(6) . ?
C7 C11 1.554(5) . ?
C7 H7 0.9800 . ?
C9 C8 1.507(6) . ?
C9 C10 1.527(5) . ?
C9 C12 1.570(6) . ?
C9 H9 0.9800 . ?
C10 C11 1.530(5) . ?
C10 C15 1.553(5) . ?
C10 H10 0.9800 . ?
C11 H11 0.9800 . ?
C12 C13 1.506(7) . ?
C12 H12 0.9800 . ?
C13 C14 1.320(7) . ?
C13 H13 0.9300 . ?
C14 C15 1.511(6) . ?
C14 H14 0.9300 . ?
C15 C16 1.495(5) . ?
C16 H16A 0.9700 . ?
C16 H16B 0.9700 . ?
C17 C22 1.398(5) . ?
C17 C18 1.402(5) . ?
C18 C19 1.387(6) . ?
C18 H18 0.9300 . ?
C19 C20 1.367(6) . ?
C19 H19 0.9300 . ?
C20 C21 1.375(6) . ?
C21 C22 1.379(6) . ?
C21 H21 0.9300 . ?
C22 H22 0.9300 . ?

loop_
_geom_hbond_atom_site_label_D
_geom_hbond_atom_site_label_H
_geom_hbond_atom_site_label_A
_geom_hbond_distance_DH
_geom_hbond_distance_HA
_geom_hbond_distance_DA
_geom_hbond_angle_DHA
_geom_hbond_site_symmetry_A
C10 H10 O1 0.98 2.44 3.305(5) 147.2 3_646

loop_
_geom_torsion_atom_site_label_1
_geom_torsion_atom_site_label_2
_geom_torsion_atom_site_label_3
_geom_torsion_atom_site_label_4
_geom_torsion
_geom_torsion_site_symmetry_1
_geom_torsion_site_symmetry_2
_geom_torsion_site_symmetry_3
_geom_torsion_site_symmetry_4
_geom_torsion_publ_flag
C4 C1 C2 C3 -2.7(6) . . . . ?
C1 C2 C3 C6 1.3(6) . . . . ?
C2 C1 C4 C5 1.1(6) . . . . ?
C6 C5 C4 C1 1.8(6) . . . . ?
C4 C5 C6 C3 -3.1(5) . . . . ?
C4 C5 C6 C7 177.6(4) . . . . ?
C2 C3 C6 C5 1.6(5) . . . . ?
C2 C3 C6 C7 -179.1(4) . . . . ?
C5 C6 C7 C8 79.3(4) . . . . ?
C3 C6 C7 C8 -100.0(4) . . . . ?
C5 C6 C7 C11 -42.9(5) . . . . ?
C3 C6 C7 C11 137.8(4) . . . . ?
C10 C9 C8 O1 -170.6(5) . . . . ?
C12 C9 C8 O1 82.8(5) . . . . ?
C10 C9 C8 C7 12.1(4) . . . . ?
C12 C9 C8 C7 -94.5(4) . . . . ?
C6 C7 C8 O1 36.0(6) . . . . ?
C11 C7 C8 O1 164.9(5) . . . . ?
C6 C7 C8 C9 -146.8(3) . . . . ?
C11 C7 C8 C9 -17.8(4) . . . . ?
C8 C9 C10 C11 -1.2(4) . . . . ?
C12 C9 C10 C11 112.1(3) . . . . ?
C8 C9 C10 C15 -110.0(3) . . . . ?
C12 C9 C10 C15 3.4(4) . . . . ?
C17 N1 C11 C10 -153.1(3) . . . . ?
C16 N1 C11 C10 4.4(4) . . . . ?
C17 N1 C11 C7 90.8(4) . . . . ?
C16 N1 C11 C7 -111.7(3) . . . . ?
C9 C10 C11 N1 -131.6(3) . . . . ?
C15 C10 C11 N1 -23.4(4) . . . . ?
C9 C10 C11 C7 -9.5(4) . . . . ?
C15 C10 C11 C7 98.7(3) . . . . ?
C6 C7 C11 N1 -102.3(4) . . . . ?
C8 C7 C11 N1 131.1(3) . . . . ?
C6 C7 C11 C10 142.8(3) . . . . ?
C8 C7 C11 C10 16.1(4) . . . . ?
C15 O2 C12 C13 -49.6(3) . . . . ?
C15 O2 C12 C9 61.4(3) . . . . ?
C8 C9 C12 O2 70.2(4) . . . . ?
C10 C9 C12 O2 -39.6(4) . . . . ?
C8 C9 C12 C13 176.6(4) . . . . ?
C10 C9 C12 C13 66.8(4) . . . . ?
O2 C12 C13 C14 30.8(5) . . . . ?
C9 C12 C13 C14 -74.1(5) . . . . ?
C12 C13 C14 C15 2.1(5) . . . . ?
C12 O2 C15 C16 -169.8(3) . . . . ?
C12 O2 C15 C14 50.9(3) . . . . ?
C12 O2 C15 C10 -59.1(3) . . . . ?
C13 C14 C15 O2 -34.0(4) . . . . ?
C13 C14 C15 C16 -162.8(4) . . . . ?
C13 C14 C15 C10 71.1(5) . . . . ?
C9 C10 C15 O2 33.3(3) . . . . ?
C11 C10 C15 O2 -80.6(3) . . . . ?
C9 C10 C15 C16 148.4(3) . . . . ?
C11 C10 C15 C16 34.5(4) . . . . ?
C9 C10 C15 C14 -72.4(4) . . . . ?
C11 C10 C15 C14 173.7(3) . . . . ?
C17 N1 C16 C15 175.4(3) . . . . ?
C11 N1 C16 C15 17.3(4) . . . . ?
O2 C15 C16 N1 76.3(4) . . . . ?
C14 C15 C16 N1 -158.4(4) . . . . ?
C10 C15 C16 N1 -31.6(4) . . . . ?
C16 N1 C17 C22 -165.9(3) . . . . ?
C11 N1 C17 C22 -10.2(5) . . . . ?
C16 N1 C17 C18 15.3(5) . . . . ?
C11 N1 C17 C18 171.0(3) . . . . ?
N1 C17 C18 C19 178.5(3) . . . . ?
C22 C17 C18 C19 -0.3(5) . . . . ?
C17 C18 C19 C20 1.2(6) . . . . ?
C18 C19 C20 C21 -0.4(6) . . . . ?
C18 C19 C20 Br1 177.3(3) . . . . ?
C19 C20 C21 C22 -1.3(6) . . . . ?
Br1 C20 C21 C22 -179.1(3) . . . . ?
C20 C21 C22 C17 2.2(6) . . . . ?
N1 C17 C22 C21 179.8(4) . . . . ?
C18 C17 C22 C21 -1.4(6) . . . . ?
